data_7131302
loop_
_publ_author_name
'Dickmann, Catherine G Fitzgerald'
'McDonald, Alexander F.'
'Huynh, Nhi'
'Rigopoulos, Angela'
'Liu, Zhanqi'
'Guo, Nancy'
'Osellame, Laura D.'
'Gorman, Michael A.'
'Parker, Michael W.'
'Gan, Hui K.'
'Scott, Andrew M.'
'Ackermann, Uwe'
'Burvenich, Ingrid J. G.'
'White, Jonathan M.'

_publ_section_title
;
 Bromodomain and extraterminal protein-targeted probe enables tumour
 visualisation <i>in vivo</i> using positron emission tomography.
;
_journal_issue 21
_journal_name_full 'Chemical communications (Cambridge, England)'
_journal_page_first 3126
_journal_page_last 3129
_journal_paper_doi 10.1039/d2cc04813b
_journal_volume 59
_journal_year 2023
_chemical_formula_sum 'C15 H16 Br N O Si'
_chemical_formula_weight 334.29
_space_group_crystal_system monoclinic
_space_group_IT_number 14
_space_group_name_Hall '-P 2ybc'
_space_group_name_H-M_alt 'P 1 21/c 1'
_atom_sites_solution_hydrogens geom
_audit_creation_method SHELXL-2018/3
_audit_update_record
;
2022-08-23 deposited with the CCDC.	2023-02-01 downloaded from the CCDC.
;
_cell_angle_alpha 90
_cell_angle_beta 95.064(2)
_cell_angle_gamma 90
_cell_formula_units_Z 8
_cell_length_a 6.1065(2)
_cell_length_b 27.0005(6)
_cell_length_c 18.7830(5)
_cell_measurement_reflns_used 8533
_cell_measurement_temperature 100.00(10)
_cell_measurement_theta_max 77.3290
_cell_measurement_theta_min 4.9890
_cell_volume 3084.83(15)
_computing_cell_refinement 'CrysAlisPro 1.171.40.68a (Rigaku OD, 2019)'
_computing_data_collection 'CrysAlisPro 1.171.40.68a (Rigaku OD, 2019)'
_computing_data_reduction 'CrysAlisPro 1.171.40.68a (Rigaku OD, 2019)'
_computing_structure_refinement 'SHELXL-2018/3 (Sheldrick, 2018)'
_diffrn_ambient_environment N~2~
_diffrn_ambient_temperature 100.00(10)
_diffrn_detector 'Hybrid Pixel Array Detector'
_diffrn_detector_type HyPix
_diffrn_measured_fraction_theta_full 0.985
_diffrn_measured_fraction_theta_max 0.972
_diffrn_measurement_device 'four-circle diffractometer'
_diffrn_measurement_device_type 'XtaLAB Synergy, Dualflex, HyPix'
_diffrn_radiation_monochromator mirror
_diffrn_radiation_probe x-ray
_diffrn_radiation_type 'Cu K\a'
_diffrn_radiation_wavelength 1.54184
_diffrn_reflns_av_R_equivalents 0.1382
_diffrn_reflns_av_unetI/netI 0.0901
_diffrn_reflns_Laue_measured_fraction_full 0.985
_diffrn_reflns_Laue_measured_fraction_max 0.972
_diffrn_reflns_limit_h_max 7
_diffrn_reflns_limit_h_min -7
_diffrn_reflns_limit_k_max 34
_diffrn_reflns_limit_k_min -29
_diffrn_reflns_limit_l_max 23
_diffrn_reflns_limit_l_min -23
_diffrn_reflns_number 31002
_diffrn_reflns_point_group_measured_fraction_full 0.985
_diffrn_reflns_point_group_measured_fraction_max 0.972
_diffrn_reflns_theta_full 67.684
_diffrn_reflns_theta_max 78.279
_diffrn_reflns_theta_min 2.873
_diffrn_source 'micro-focus sealed X-ray tube'
_diffrn_source_type 'PhotonJet (Cu) X-ray Source'
_exptl_absorpt_coefficient_mu 4.306
_exptl_absorpt_correction_T_max 1.00000
_exptl_absorpt_correction_T_min 0.38767
_exptl_absorpt_correction_type multi-scan
_exptl_absorpt_process_details
;
CrysAlisPro 1.171.40.68a (Rigaku Oxford Diffraction, 2019)
Empirical absorption correction using spherical harmonics,
 implemented in SCALE3 ABSPACK scaling algorithm.
;
_exptl_crystal_colour colourless
_exptl_crystal_density_diffrn 1.440
_exptl_crystal_description needle
_exptl_crystal_F_000 1360
_exptl_crystal_size_max 0.510
_exptl_crystal_size_mid 0.028
_exptl_crystal_size_min 0.022
_refine_diff_density_max 1.178
_refine_diff_density_min -1.631
_refine_diff_density_rms 0.179
_refine_ls_extinction_method none
_refine_ls_goodness_of_fit_ref 1.027
_refine_ls_hydrogen_treatment constr
_refine_ls_matrix_type full
_refine_ls_number_parameters 345
_refine_ls_number_reflns 6438
_refine_ls_number_restraints 0
_refine_ls_restrained_S_all 1.027
_refine_ls_R_factor_all 0.0872
_refine_ls_R_factor_gt 0.0733
_refine_ls_shift/su_max 0.002
_refine_ls_shift/su_mean 0.000
_refine_ls_structure_factor_coef Fsqd
_refine_ls_weighting_details 'w=1/[\s^2^(Fo^2^)+(0.1566P)^2^] where P=(Fo^2^+2Fc^2^)/3'
_refine_ls_weighting_scheme calc
_refine_ls_wR_factor_gt 0.1934
_refine_ls_wR_factor_ref 0.2100
_reflns_Friedel_coverage 0.000
_reflns_number_gt 5201
_reflns_number_total 6438
_reflns_threshold_expression 'I > 2\s(I)'
_cod_data_source_file d2cc04813b2.cif
_cod_data_source_block CMPD4
_cod_depositor_comments 'Adding full bibliography for 7131301--7131303.cif.'
_cod_original_sg_symbol_H-M 'P 21/c'
_cod_database_code 7131302
_shelx_shelxl_version_number 2018/3
_chemical_oxdiff_usercomment 'cathereine's sonagashira bromide'
_shelx_space_group_comment
;
The symmetry employed for this shelxl refinement is uniquely defined
by the following loop, which should always be used as a source of
symmetry information in preference to the above space-group names.
They are only intended as comments.
;
_oxdiff_exptl_absorpt_empirical_full_min 0.137
_oxdiff_exptl_absorpt_empirical_full_max 2.781
_oxdiff_exptl_absorpt_empirical_details
;
Empirical correction (ABSPACK) includes:
- Absorption correction using spherical harmonics
- Frame scaling
;

loop_
_space_group_symop_operation_xyz
'x, y, z'
'-x, y+1/2, -z+1/2'
'-x, -y, -z'
'x, -y-1/2, z-1/2'

loop_
_atom_site_label
_atom_site_type_symbol
_atom_site_fract_x
_atom_site_fract_y
_atom_site_fract_z
_atom_site_U_iso_or_equiv
_atom_site_adp_type
_atom_site_occupancy
_atom_site_site_symmetry_order
_atom_site_calc_flag
_atom_site_refinement_flags_posn
_atom_site_refinement_flags_adp
_atom_site_refinement_flags_occupancy
_atom_site_disorder_assembly
_atom_site_disorder_group
C1 C 1.0490(8) 0.68952(15) 0.2208(2) 0.0260(8) Uani 1 1 d . . . . .
C1A C 0.0189(7) 0.81045(15) 0.3784(2) 0.0250(8) Uani 1 1 d . . . . .
C2 C 0.9081(7) 0.72669(15) 0.2061(2) 0.0265(8) Uani 1 1 d . . . . .
H2 H 0.921675 0.746110 0.165872 0.032 Uiso 1 1 calc R U . . .
C2A C 0.1410(7) 0.77085(16) 0.4013(2) 0.0278(8) Uani 1 1 d . . . . .
H2A H 0.259480 0.761032 0.376784 0.033 Uiso 1 1 calc R U . . .
C3 C 0.7071(7) 0.70895(14) 0.3085(2) 0.0240(8) Uani 1 1 d . . . . .
C3A C -0.0877(7) 0.75496(15) 0.4981(2) 0.0250(8) Uani 1 1 d . . . . .
C4 C 0.8586(7) 0.66657(15) 0.3237(2) 0.0249(8) Uani 1 1 d . . . . .
C4A C -0.2160(7) 0.79902(15) 0.4748(2) 0.0259(8) Uani 1 1 d . . . . .
C5 C 0.8215(8) 0.63549(16) 0.3810(2) 0.0288(9) Uani 1 1 d . . . . .
H5 H 0.705347 0.641816 0.408499 0.035 Uiso 1 1 calc R U . . .
C5A C -0.3927(8) 0.81312(17) 0.5127(2) 0.0290(9) Uani 1 1 d . . . . .
H5A H -0.429173 0.794159 0.551260 0.035 Uiso 1 1 calc R U . . .
C6 C 0.9576(8) 0.59547(15) 0.3965(2) 0.0292(9) Uani 1 1 d . . . . .
H6 H 0.931391 0.574421 0.434007 0.035 Uiso 1 1 calc R U . . .
C6A C -0.5141(8) 0.85517(17) 0.4933(3) 0.0319(9) Uani 1 1 d . . . . .
H6A H -0.630658 0.864419 0.519071 0.038 Uiso 1 1 calc R U . . .
C7 C 1.1371(7) 0.58632(15) 0.3555(2) 0.0236(8) Uani 1 1 d . . . . .
C7A C -0.4612(7) 0.88386(15) 0.4347(2) 0.0257(8) Uani 1 1 d . . . . .
C8 C 1.1768(7) 0.61749(14) 0.2988(2) 0.0244(8) Uani 1 1 d . . . . .
H8 H 1.297191 0.612012 0.272783 0.029 Uiso 1 1 calc R U . . .
C8A C -0.2873(7) 0.86948(15) 0.3957(2) 0.0243(8) Uani 1 1 d . . . . .
H8A H -0.253772 0.888144 0.356488 0.029 Uiso 1 1 calc R U . . .
C9 C 1.0326(7) 0.65744(13) 0.2813(2) 0.0223(8) Uani 1 1 d . . . . .
C9A C -0.1634(7) 0.82738(14) 0.4150(2) 0.0224(8) Uani 1 1 d . . . . .
C10 C 1.2748(7) 0.54319(15) 0.3701(2) 0.0261(8) Uani 1 1 d . . . . .
C10A C -0.5816(8) 0.92843(16) 0.4156(2) 0.0278(8) Uani 1 1 d . . . . .
C11 C 1.3806(7) 0.50651(15) 0.3800(2) 0.0262(8) Uani 1 1 d . . . . .
C11A C -0.6834(8) 0.96558(16) 0.3997(2) 0.0291(9) Uani 1 1 d . . . . .
C12 C 1.4923(10) 0.41563(17) 0.2988(3) 0.0384(11) Uani 1 1 d . . . . .
H12A H 1.568281 0.384475 0.301219 0.058 Uiso 1 1 calc R U . . .
H12B H 1.338478 0.410084 0.286107 0.058 Uiso 1 1 calc R U . . .
H12C H 1.550647 0.436255 0.263391 0.058 Uiso 1 1 calc R U . . .
C12A C -0.9513(11) 1.0547(2) 0.4387(3) 0.0461(13) Uani 1 1 d . . . . .
H12D H -1.033332 1.082783 0.419612 0.069 Uiso 1 1 calc R U . . .
H12E H -1.045774 1.033658 0.463561 0.069 Uiso 1 1 calc R U . . .
H12F H -0.831544 1.065917 0.471315 0.069 Uiso 1 1 calc R U . . .
C13 C 1.8244(9) 0.4595(2) 0.4136(4) 0.0465(13) Uani 1 1 d . . . . .
H13A H 1.903958 0.428840 0.417597 0.070 Uiso 1 1 calc R U . . .
H13B H 1.882911 0.479925 0.377917 0.070 Uiso 1 1 calc R U . . .
H13C H 1.838760 0.476387 0.458721 0.070 Uiso 1 1 calc R U . . .
C13A C -1.0734(9) 0.9955(2) 0.3037(3) 0.0401(11) Uani 1 1 d . . . . .
H13D H -1.160836 1.022650 0.284206 0.060 Uiso 1 1 calc R U . . .
H13E H -1.015947 0.977346 0.265492 0.060 Uiso 1 1 calc R U . . .
H13F H -1.162860 0.973993 0.329681 0.060 Uiso 1 1 calc R U . . .
C14 C 1.4171(8) 0.40807(18) 0.4573(3) 0.0342(10) Uani 1 1 d . . . . .
H14A H 1.494381 0.377090 0.461166 0.051 Uiso 1 1 calc R U . . .
H14B H 1.435010 0.425078 0.502331 0.051 Uiso 1 1 calc R U . . .
H14C H 1.263701 0.402038 0.444581 0.051 Uiso 1 1 calc R U . . .
C14A C -0.6538(10) 1.0588(2) 0.3156(4) 0.0496(14) Uani 1 1 d . . . . .
H14D H -0.731565 1.087469 0.296717 0.074 Uiso 1 1 calc R U . . .
H14E H -0.530946 1.069029 0.347667 0.074 Uiso 1 1 calc R U . . .
H14F H -0.601932 1.039982 0.277117 0.074 Uiso 1 1 calc R U . . .
C15 C 0.5965(8) 0.77879(15) 0.2321(3) 0.0304(9) Uani 1 1 d . . . . .
H15A H 0.608049 0.801823 0.271219 0.046 Uiso 1 1 calc R U . . .
H15B H 0.447938 0.767041 0.224463 0.046 Uiso 1 1 calc R U . . .
H15C H 0.636745 0.794970 0.189686 0.046 Uiso 1 1 calc R U . . .
C15A C 0.2357(9) 0.70323(16) 0.4859(3) 0.0340(10) Uani 1 1 d . . . . .
H15D H 0.342575 0.697644 0.452228 0.051 Uiso 1 1 calc R U . . .
H15E H 0.149125 0.673861 0.489948 0.051 Uiso 1 1 calc R U . . .
H15F H 0.309574 0.711223 0.531722 0.051 Uiso 1 1 calc R U . . .
N1 N 0.7446(6) 0.73678(12) 0.2490(2) 0.0267(7) Uani 1 1 d . . . . .
N1A N 0.0901(6) 0.74500(13) 0.4609(2) 0.0262(7) Uani 1 1 d . . . . .
O1 O 0.5563(6) 0.71893(12) 0.34517(19) 0.0319(7) Uani 1 1 d . . . . .
O1A O -0.1308(6) 0.72856(11) 0.54894(17) 0.0304(7) Uani 1 1 d . . . . .
Si1 Si 1.52975(18) 0.44679(4) 0.38735(6) 0.0241(3) Uani 1 1 d . . . . .
Si2 Si -0.8419(2) 1.01973(4) 0.36489(7) 0.0280(3) Uani 1 1 d . . . . .
Br1 Br 1.26680(8) 0.67690(2) 0.15675(3) 0.03206(19) Uani 1 1 d . . . . .
Br1A Br 0.09942(8) 0.84426(2) 0.29602(2) 0.02940(18) Uani 1 1 d . . . . .

loop_
_atom_site_aniso_label
_atom_site_aniso_U_11
_atom_site_aniso_U_22
_atom_site_aniso_U_33
_atom_site_aniso_U_23
_atom_site_aniso_U_13
_atom_site_aniso_U_12
C1 0.036(2) 0.0175(16) 0.0246(19) -0.0034(14) 0.0020(16) -0.0010(16)
C1A 0.029(2) 0.0205(17) 0.0245(19) 0.0007(15) -0.0014(15) 0.0023(15)
C2 0.035(2) 0.0191(17) 0.026(2) -0.0006(14) 0.0014(16) -0.0010(15)
C2A 0.029(2) 0.0237(18) 0.030(2) -0.0019(16) 0.0006(16) -0.0002(16)
C3 0.0283(19) 0.0188(16) 0.0248(19) -0.0031(14) 0.0017(15) 0.0030(15)
C3A 0.034(2) 0.0180(17) 0.0223(18) -0.0039(14) -0.0030(15) 0.0002(15)
C4 0.028(2) 0.0196(16) 0.026(2) -0.0012(15) -0.0004(15) 0.0012(15)
C4A 0.031(2) 0.0225(18) 0.0236(19) -0.0010(14) -0.0034(15) 0.0034(16)
C5 0.033(2) 0.0239(19) 0.030(2) 0.0025(16) 0.0065(17) 0.0043(16)
C5A 0.034(2) 0.0257(19) 0.027(2) 0.0039(16) 0.0040(17) 0.0018(17)
C6 0.038(2) 0.0210(18) 0.029(2) 0.0027(15) 0.0072(17) 0.0045(17)
C6A 0.040(2) 0.0264(19) 0.030(2) 0.0013(17) 0.0052(18) 0.0080(18)
C7 0.0273(19) 0.0201(17) 0.0229(18) -0.0003(14) -0.0010(14) 0.0044(15)
C7A 0.030(2) 0.0206(17) 0.0254(19) -0.0033(15) -0.0050(15) 0.0053(16)
C8 0.0270(19) 0.0183(17) 0.0271(19) -0.0014(14) -0.0023(15) -0.0003(15)
C8A 0.028(2) 0.0198(17) 0.0246(19) -0.0005(14) 0.0001(15) 0.0001(15)
C9 0.0268(19) 0.0141(16) 0.0258(19) -0.0028(13) 0.0006(15) 0.0000(14)
C9A 0.028(2) 0.0187(17) 0.0202(18) -0.0030(13) -0.0011(14) 0.0005(15)
C10 0.033(2) 0.0182(17) 0.027(2) -0.0027(14) -0.0015(16) 0.0000(16)
C10A 0.032(2) 0.0243(19) 0.027(2) -0.0025(15) -0.0006(16) 0.0046(16)
C11 0.030(2) 0.0224(18) 0.0251(19) -0.0010(14) -0.0026(15) -0.0032(16)
C11A 0.031(2) 0.0231(19) 0.032(2) -0.0010(16) -0.0024(17) 0.0058(16)
C12 0.057(3) 0.024(2) 0.034(2) -0.0048(17) 0.002(2) 0.007(2)
C12A 0.055(3) 0.035(2) 0.048(3) -0.006(2) 0.000(2) 0.014(2)
C13 0.032(3) 0.035(2) 0.070(4) 0.005(2) -0.008(2) 0.000(2)
C13A 0.042(3) 0.035(2) 0.041(3) 0.005(2) -0.013(2) -0.001(2)
C14 0.035(2) 0.030(2) 0.037(2) 0.0088(18) 0.0004(18) 0.0041(18)
C14A 0.041(3) 0.033(2) 0.074(4) 0.021(3) 0.002(3) 0.002(2)
C15 0.035(2) 0.0179(17) 0.037(2) 0.0030(16) -0.0021(18) 0.0049(16)
C15A 0.041(2) 0.0224(18) 0.037(2) 0.0062(17) -0.0037(19) 0.0125(18)
N1 0.0324(18) 0.0174(15) 0.0295(18) 0.0003(13) -0.0017(14) 0.0022(13)
N1A 0.0290(17) 0.0186(15) 0.0301(18) 0.0013(13) -0.0027(14) 0.0053(13)
O1 0.0335(16) 0.0246(14) 0.0382(17) 0.0014(12) 0.0074(13) 0.0099(12)
O1A 0.0431(18) 0.0209(13) 0.0266(15) 0.0041(11) -0.0004(13) 0.0036(12)
Si1 0.0259(5) 0.0174(5) 0.0282(6) 0.0007(4) -0.0019(4) 0.0026(4)
Si2 0.0291(6) 0.0183(5) 0.0356(6) 0.0019(4) -0.0037(5) 0.0033(4)
Br1 0.0404(3) 0.0247(3) 0.0324(3) -0.00075(15) 0.0105(2) 0.00033(17)
Br1A 0.0331(3) 0.0234(3) 0.0321(3) 0.00356(15) 0.00546(18) 0.00195(15)

loop_
_atom_type_symbol
_atom_type_description
_atom_type_scat_dispersion_real
_atom_type_scat_dispersion_imag
_atom_type_scat_source
C C 0.0181 0.0091 'International Tables Vol C Tables 4.2.6.8 and 6.1.1.4'
H H 0.0000 0.0000 'International Tables Vol C Tables 4.2.6.8 and 6.1.1.4'
N N 0.0311 0.0180 'International Tables Vol C Tables 4.2.6.8 and 6.1.1.4'
O O 0.0492 0.0322 'International Tables Vol C Tables 4.2.6.8 and 6.1.1.4'
Si Si 0.2541 0.3302 'International Tables Vol C Tables 4.2.6.8 and 6.1.1.4'
Br Br -0.6763 1.2805 'International Tables Vol C Tables 4.2.6.8 and 6.1.1.4'

loop_
_geom_angle_atom_site_label_1
_geom_angle_atom_site_label_2
_geom_angle_atom_site_label_3
_geom_angle
_geom_angle_site_symmetry_1
_geom_angle_site_symmetry_3
_geom_angle_publ_flag
C2 C1 C9 121.8(4) . . ?
C2 C1 Br1 118.6(3) . . ?
C9 C1 Br1 119.5(3) . . ?
C2A C1A C9A 122.0(4) . . ?
C2A C1A Br1A 117.7(3) . . ?
C9A C1A Br1A 120.3(3) . . ?
C1 C2 N1 121.4(4) . . ?
C1 C2 H2 119.3 . . ?
N1 C2 H2 119.3 . . ?
C1A C2A N1A 120.1(4) . . ?
C1A C2A H2A 119.9 . . ?
N1A C2A H2A 119.9 . . ?
O1 C3 N1 121.4(4) . . ?
O1 C3 C4 123.2(4) . . ?
N1 C3 C4 115.4(4) . . ?
O1A C3A N1A 120.9(4) . . ?
O1A C3A C4A 123.5(4) . . ?
N1A C3A C4A 115.6(4) . . ?
C5 C4 C9 120.8(4) . . ?
C5 C4 C3 118.0(4) . . ?
C9 C4 C3 121.1(4) . . ?
C5A C4A C9A 119.7(4) . . ?
C5A C4A C3A 118.9(4) . . ?
C9A C4A C3A 121.4(4) . . ?
C6 C5 C4 119.8(4) . . ?
C6 C5 H5 120.1 . . ?
C4 C5 H5 120.1 . . ?
C6A C5A C4A 120.5(4) . . ?
C6A C5A H5A 119.7 . . ?
C4A C5A H5A 119.7 . . ?
C5 C6 C7 120.2(4) . . ?
C5 C6 H6 119.9 . . ?
C7 C6 H6 119.9 . . ?
C5A C6A C7A 120.2(4) . . ?
C5A C6A H6A 119.9 . . ?
C7A C6A H6A 119.9 . . ?
C8 C7 C6 120.3(4) . . ?
C8 C7 C10 119.5(4) . . ?
C6 C7 C10 120.1(4) . . ?
C8A C7A C6A 119.6(4) . . ?
C8A C7A C10A 119.8(4) . . ?
C6A C7A C10A 120.5(4) . . ?
C7 C8 C9 119.4(4) . . ?
C7 C8 H8 120.3 . . ?
C9 C8 H8 120.3 . . ?
C9A C8A C7A 120.7(4) . . ?
C9A C8A H8A 119.7 . . ?
C7A C8A H8A 119.7 . . ?
C4 C9 C8 119.3(4) . . ?
C4 C9 C1 116.8(4) . . ?
C8 C9 C1 123.9(4) . . ?
C8A C9A C4A 119.3(4) . . ?
C8A C9A C1A 124.1(4) . . ?
C4A C9A C1A 116.5(4) . . ?
C11 C10 C7 176.8(4) . . ?
C11A C10A C7A 179.7(6) . . ?
C10 C11 Si1 174.3(4) . . ?
C10A C11A Si2 173.5(4) . . ?
Si1 C12 H12A 109.5 . . ?
Si1 C12 H12B 109.5 . . ?
H12A C12 H12B 109.5 . . ?
Si1 C12 H12C 109.5 . . ?
H12A C12 H12C 109.5 . . ?
H12B C12 H12C 109.5 . . ?
Si2 C12A H12D 109.5 . . ?
Si2 C12A H12E 109.5 . . ?
H12D C12A H12E 109.5 . . ?
Si2 C12A H12F 109.5 . . ?
H12D C12A H12F 109.5 . . ?
H12E C12A H12F 109.5 . . ?
Si1 C13 H13A 109.5 . . ?
Si1 C13 H13B 109.5 . . ?
H13A C13 H13B 109.5 . . ?
Si1 C13 H13C 109.5 . . ?
H13A C13 H13C 109.5 . . ?
H13B C13 H13C 109.5 . . ?
Si2 C13A H13D 109.5 . . ?
Si2 C13A H13E 109.5 . . ?
H13D C13A H13E 109.5 . . ?
Si2 C13A H13F 109.5 . . ?
H13D C13A H13F 109.5 . . ?
H13E C13A H13F 109.5 . . ?
Si1 C14 H14A 109.5 . . ?
Si1 C14 H14B 109.5 . . ?
H14A C14 H14B 109.5 . . ?
Si1 C14 H14C 109.5 . . ?
H14A C14 H14C 109.5 . . ?
H14B C14 H14C 109.5 . . ?
Si2 C14A H14D 109.5 . . ?
Si2 C14A H14E 109.5 . . ?
H14D C14A H14E 109.5 . . ?
Si2 C14A H14F 109.5 . . ?
H14D C14A H14F 109.5 . . ?
H14E C14A H14F 109.5 . . ?
N1 C15 H15A 109.5 . . ?
N1 C15 H15B 109.5 . . ?
H15A C15 H15B 109.5 . . ?
N1 C15 H15C 109.5 . . ?
H15A C15 H15C 109.5 . . ?
H15B C15 H15C 109.5 . . ?
N1A C15A H15D 109.5 . . ?
N1A C15A H15E 109.5 . . ?
H15D C15A H15E 109.5 . . ?
N1A C15A H15F 109.5 . . ?
H15D C15A H15F 109.5 . . ?
H15E C15A H15F 109.5 . . ?
C2 N1 C3 123.4(4) . . ?
C2 N1 C15 119.7(4) . . ?
C3 N1 C15 116.9(4) . . ?
C3A N1A C2A 124.2(4) . . ?
C3A N1A C15A 117.8(4) . . ?
C2A N1A C15A 118.0(4) . . ?
C11 Si1 C13 108.5(2) . . ?
C11 Si1 C14 109.4(2) . . ?
C13 Si1 C14 109.1(3) . . ?
C11 Si1 C12 107.8(2) . . ?
C13 Si1 C12 111.2(3) . . ?
C14 Si1 C12 110.7(2) . . ?
C11A Si2 C12A 110.7(2) . . ?
C11A Si2 C13A 106.7(2) . . ?
C12A Si2 C13A 109.8(3) . . ?
C11A Si2 C14A 107.3(2) . . ?
C12A Si2 C14A 111.2(3) . . ?
C13A Si2 C14A 111.1(3) . . ?

loop_
_geom_bond_atom_site_label_1
_geom_bond_atom_site_label_2
_geom_bond_distance
_geom_bond_site_symmetry_2
_geom_bond_publ_flag
C1 C2 1.334(6) . ?
C1 C9 1.440(6) . ?
C1 Br1 1.901(5) . ?
C1A C2A 1.352(6) . ?
C1A C9A 1.434(6) . ?
C1A Br1A 1.899(4) . ?
C2 N1 1.365(6) . ?
C2 H2 0.9300 . ?
C2A N1A 1.378(6) . ?
C2A H2A 0.9300 . ?
C3 O1 1.228(5) . ?
C3 N1 1.382(6) . ?
C3 C4 1.483(6) . ?
C3A O1A 1.238(6) . ?
C3A N1A 1.369(6) . ?
C3A C4A 1.470(6) . ?
C4 C5 1.399(6) . ?
C4 C9 1.404(6) . ?
C4A C5A 1.398(7) . ?
C4A C9A 1.419(6) . ?
C5 C6 1.379(6) . ?
C5 H5 0.9300 . ?
C5A C6A 1.387(6) . ?
C5A H5A 0.9300 . ?
C6 C7 1.416(6) . ?
C6 H6 0.9300 . ?
C6A C7A 1.407(7) . ?
C6A H6A 0.9300 . ?
C7 C8 1.395(6) . ?
C7 C10 1.448(6) . ?
C7A C8A 1.397(6) . ?
C7A C10A 1.439(6) . ?
C8 C9 1.413(6) . ?
C8 H8 0.9300 . ?
C8A C9A 1.395(6) . ?
C8A H8A 0.9300 . ?
C10 C11 1.188(7) . ?
C10A C11A 1.204(7) . ?
C11 Si1 1.851(5) . ?
C11A Si2 1.841(4) . ?
C12 Si1 1.860(5) . ?
C12 H12A 0.9600 . ?
C12 H12B 0.9600 . ?
C12 H12C 0.9600 . ?
C12A Si2 1.851(6) . ?
C12A H12D 0.9600 . ?
C12A H12E 0.9600 . ?
C12A H12F 0.9600 . ?
C13 Si1 1.855(5) . ?
C13 H13A 0.9600 . ?
C13 H13B 0.9600 . ?
C13 H13C 0.9600 . ?
C13A Si2 1.861(5) . ?
C13A H13D 0.9600 . ?
C13A H13E 0.9600 . ?
C13A H13F 0.9600 . ?
C14 Si1 1.858(5) . ?
C14 H14A 0.9600 . ?
C14 H14B 0.9600 . ?
C14 H14C 0.9600 . ?
C14A Si2 1.865(6) . ?
C14A H14D 0.9600 . ?
C14A H14E 0.9600 . ?
C14A H14F 0.9600 . ?
C15 N1 1.468(5) . ?
C15 H15A 0.9600 . ?
C15 H15B 0.9600 . ?
C15 H15C 0.9600 . ?
C15A N1A 1.486(5) . ?
C15A H15D 0.9600 . ?
C15A H15E 0.9600 . ?
C15A H15F 0.9600 . ?

loop_
_geom_torsion_atom_site_label_1
_geom_torsion_atom_site_label_2
_geom_torsion_atom_site_label_3
_geom_torsion_atom_site_label_4
_geom_torsion
_geom_torsion_site_symmetry_1
_geom_torsion_site_symmetry_2
_geom_torsion_site_symmetry_3
_geom_torsion_site_symmetry_4
_geom_torsion_publ_flag
C9 C1 C2 N1 1.6(6) . . . . ?
Br1 C1 C2 N1 178.3(3) . . . . ?
C9A C1A C2A N1A 0.8(6) . . . . ?
Br1A C1A C2A N1A 179.9(3) . . . . ?
O1 C3 C4 C5 2.6(6) . . . . ?
N1 C3 C4 C5 -176.7(4) . . . . ?
O1 C3 C4 C9 -178.2(4) . . . . ?
N1 C3 C4 C9 2.5(6) . . . . ?
O1A C3A C4A C5A 1.9(6) . . . . ?
N1A C3A C4A C5A -176.5(4) . . . . ?
O1A C3A C4A C9A -178.3(4) . . . . ?
N1A C3A C4A C9A 3.2(6) . . . . ?
C9 C4 C5 C6 0.3(7) . . . . ?
C3 C4 C5 C6 179.5(4) . . . . ?
C9A C4A C5A C6A -1.3(7) . . . . ?
C3A C4A C5A C6A 178.4(4) . . . . ?
C4 C5 C6 C7 1.2(7) . . . . ?
C4A C5A C6A C7A 0.5(7) . . . . ?
C5 C6 C7 C8 -0.4(7) . . . . ?
C5 C6 C7 C10 -177.6(4) . . . . ?
C5A C6A C7A C8A 0.7(7) . . . . ?
C5A C6A C7A C10A -178.0(4) . . . . ?
C6 C7 C8 C9 -1.8(6) . . . . ?
C10 C7 C8 C9 175.3(4) . . . . ?
C6A C7A C8A C9A -1.0(6) . . . . ?
C10A C7A C8A C9A 177.6(4) . . . . ?
C5 C4 C9 C8 -2.6(6) . . . . ?
C3 C4 C9 C8 178.2(4) . . . . ?
C5 C4 C9 C1 176.1(4) . . . . ?
C3 C4 C9 C1 -3.2(6) . . . . ?
C7 C8 C9 C4 3.3(6) . . . . ?
C7 C8 C9 C1 -175.2(4) . . . . ?
C2 C1 C9 C4 1.1(6) . . . . ?
Br1 C1 C9 C4 -175.6(3) . . . . ?
C2 C1 C9 C8 179.7(4) . . . . ?
Br1 C1 C9 C8 3.0(5) . . . . ?
C7A C8A C9A C4A 0.2(6) . . . . ?
C7A C8A C9A C1A -179.2(4) . . . . ?
C5A C4A C9A C8A 1.0(6) . . . . ?
C3A C4A C9A C8A -178.7(4) . . . . ?
C5A C4A C9A C1A -179.6(4) . . . . ?
C3A C4A C9A C1A 0.7(6) . . . . ?
C2A C1A C9A C8A 176.6(4) . . . . ?
Br1A C1A C9A C8A -2.4(6) . . . . ?
C2A C1A C9A C4A -2.8(6) . . . . ?
Br1A C1A C9A C4A 178.2(3) . . . . ?
C1 C2 N1 C3 -2.3(6) . . . . ?
C1 C2 N1 C15 178.4(4) . . . . ?
O1 C3 N1 C2 -179.1(4) . . . . ?
C4 C3 N1 C2 0.2(6) . . . . ?
O1 C3 N1 C15 0.3(6) . . . . ?
C4 C3 N1 C15 179.5(4) . . . . ?
O1A C3A N1A C2A 176.0(4) . . . . ?
C4A C3A N1A C2A -5.5(6) . . . . ?
O1A C3A N1A C15A -3.2(6) . . . . ?
C4A C3A N1A C15A 175.3(4) . . . . ?
C1A C2A N1A C3A 3.7(6) . . . . ?
C1A C2A N1A C15A -177.1(4) . . . . ?
